data_4309777
loop_
_publ_author_name
'Martin Chadim'
'Pilar D\'iaz'
'Enrique Garc\'ia-Espa\~na'
'Jana Hoda\<cov\'a'
'Julio Latorre'
'Malva Liu-Gonz\'alez'
'Santiago V. Luis'
'Jos\'e M. Llinares'
'Ji\<r\'i Z\'avada'

_publ_section_title
;
Role of Anions on the Crystal Structures of Copper(II) and Zinc(II)
Complexes of a Tunable Butterfly Cyclophane Macrocycle
;
_journal_name_full 'Inorganic Chemistry'
_journal_page_first 7503
_journal_page_last 7510
_journal_paper_doi 10.1021/ic051099j
_journal_volume 44
_journal_year 2005
_chemical_formula_moiety 'C24 H58 Cl4 Cu2 N8 O14'
_chemical_formula_sum 'C24 H58 Cl4 Cu2 N8 O14'
_chemical_formula_weight 951.7
_chemical_name_common 'Compound jhs4cu'
_chemical_name_systematic
;
 ?
;
_space_group_IT_number 43
_symmetry_cell_setting orthorhombic
_symmetry_space_group_name_Hall 'F -2d 2'
_symmetry_space_group_name_H-M 'F 2 d d'
_atom_sites_solution_hydrogens geom
_atom_sites_solution_primary direct
_atom_sites_solution_secondary difmap
_audit_creation_method SHELXL-97
_cell_angle_alpha 90.00
_cell_angle_beta 90.00
_cell_angle_gamma 90.00
_cell_formula_units_Z 18
_cell_length_a 9.9380(2)
_cell_length_b 30.2470(6)
_cell_length_c 53.1430(13)
_cell_measurement_reflns_used 4423
_cell_measurement_temperature 293(2)
_cell_measurement_theta_max 27.485
_cell_measurement_theta_min 2.91
_cell_volume 15974.5(6)
_computing_cell_refinement 'HKL Scalepack (Otwinowski & Minor 1997)'
_computing_data_collection 'Collect (Nonius BV, 1997-2000)'
_computing_data_reduction 'HKL Denzo and Scalepack (Otwinowski & Minor 1997)'
_computing_molecular_graphics 'Ortep-3 for Windows (Farrugia, 1997)'
_computing_publication_material 'WinGX publication routines (Farrugia, 1999)'
_computing_structure_refinement 'SHELXL-97 (Sheldrick, 1997)'
_computing_structure_solution 'SHELXS-97 (Sheldrick, 1997)'
_diffrn_ambient_temperature 293(2)
_diffrn_detector_area_resol_mean 9
_diffrn_measured_fraction_theta_full 0.941
_diffrn_measured_fraction_theta_max 0.941
_diffrn_measurement_device_type KappaCCD
_diffrn_measurement_method 'CCD rotation images, thick slices'
_diffrn_radiation_monochromator graphite
_diffrn_radiation_source 'fine-focus sealed tube'
_diffrn_radiation_type MoK\a
_diffrn_radiation_wavelength 0.71073
_diffrn_reflns_av_R_equivalents 0.0000
_diffrn_reflns_av_sigmaI/netI 0.1806
_diffrn_reflns_limit_h_max 12
_diffrn_reflns_limit_h_min -12
_diffrn_reflns_limit_k_max 38
_diffrn_reflns_limit_k_min -38
_diffrn_reflns_limit_l_max 67
_diffrn_reflns_limit_l_min -67
_diffrn_reflns_number 8185
_diffrn_reflns_theta_full 27.49
_diffrn_reflns_theta_max 27.49
_diffrn_reflns_theta_min 3.07
_exptl_absorpt_coefficient_mu 1.554
_exptl_absorpt_correction_type none
_exptl_crystal_colour blue
_exptl_crystal_density_diffrn 1.578
_exptl_crystal_density_method 'not measured'
_exptl_crystal_description prism
_exptl_crystal_F_000 7848
_exptl_crystal_size_max 0.2
_exptl_crystal_size_mid 0.15
_exptl_crystal_size_min 0.1
_refine_diff_density_max 0.716
_refine_diff_density_min -0.346
_refine_diff_density_rms 0.081
_refine_ls_abs_structure_details 'Flack H D (1983), Acta Cryst. A39, 876-881'
_refine_ls_abs_structure_Flack 0.00
_refine_ls_extinction_method none
_refine_ls_goodness_of_fit_ref 0.777
_refine_ls_hydrogen_treatment mixed
_refine_ls_matrix_type full
_refine_ls_number_parameters 485
_refine_ls_number_reflns 8185
_refine_ls_number_restraints 1
_refine_ls_restrained_S_all 0.777
_refine_ls_R_factor_all 0.1668
_refine_ls_R_factor_gt 0.0572
_refine_ls_shift/su_max 2.872
_refine_ls_shift/su_mean 0.028
_refine_ls_structure_factor_coef Fsqd
_refine_ls_weighting_details 'calc w=1/[\s^2^(Fo^2^)+(0.1000P)^2^+0.0000P] where P=(Fo^2^+2Fc^2^)/3'
_refine_ls_weighting_scheme calc
_refine_ls_wR_factor_gt 0.1290
_refine_ls_wR_factor_ref 0.1624
_reflns_number_gt 3621
_reflns_number_total 8185
_reflns_threshold_expression >2sigma(I)
_cod_data_source_file ic051099jsi20050701_104309.cif
_cod_data_source_block jhs4cu
_cod_original_sg_symbol_H-M 'F 2 2 2'
_cod_database_code 4309777

loop_
_symmetry_equiv_pos_as_xyz
'x, y, z'
'x, -y, -z'
'x+1/4, -y+1/4, z+1/4'
'x+1/4, y+1/4, -z+1/4'
'x, y+1/2, z+1/2'
'x, -y+1/2, -z+1/2'
'x+1/4, -y+3/4, z+3/4'
'x+1/4, y+3/4, -z+3/4'
'x+1/2, y, z+1/2'
'x+1/2, -y, -z+1/2'
'x+3/4, -y+1/4, z+3/4'
'x+3/4, y+1/4, -z+3/4'
'x+1/2, y+1/2, z'
'x+1/2, -y+1/2, -z'
'x+3/4, -y+3/4, z+1/4'
'x+3/4, y+3/4, -z+1/4'

loop_
_atom_site_label
_atom_site_type_symbol
_atom_site_fract_x
_atom_site_fract_y
_atom_site_fract_z
_atom_site_U_iso_or_equiv
_atom_site_adp_type
_atom_site_occupancy
_atom_site_symmetry_multiplicity
_atom_site_calc_flag
_atom_site_refinement_flags
_atom_site_disorder_assembly
_atom_site_disorder_group
Cu1 Cu 0.53838(10) 0.15783(3) -0.037393(15) 0.0472(3) Uani 1 1 d . . .
Cu2 Cu 0.52853(10) 0.11920(3) 0.094383(17) 0.0500(3) Uani 1 1 d . . .
Cl1 Cl 0.5350(2) 0.18859(6) 0.03325(4) 0.0500(5) Uani 1 1 d . . .
O11 O 0.4536(13) 0.1713(5) 0.0502(3) 0.261(10) Uani 1 1 d . . .
O12 O 0.4766(11) 0.1900(5) 0.0114(2) 0.185(5) Uani 1 1 d . . .
O13 O 0.6554(7) 0.1635(3) 0.03191(19) 0.115(3) Uani 1 1 d . . .
O14 O 0.5507(14) 0.2300(3) 0.0409(3) 0.211(6) Uani 1 1 d . . .
Cl2 Cl 0.5539(3) 0.11485(8) -0.08207(4) 0.0695(6) Uani 1 1 d . . .
O21 O 0.0464(13) 0.0761(3) 0.00373(17) 0.153(4) Uani 1 1 d . . .
O22 O -0.0768(9) 0.1274(3) 0.0268(2) 0.140(4) Uani 1 1 d . . .
O23 O 0.1572(12) 0.1271(5) 0.0249(4) 0.229(9) Uani 1 1 d . . .
O24 O 0.0470(16) 0.0728(5) 0.0435(2) 0.219(6) Uani 1 1 d . . .
Cl3 Cl 0.7828(3) 0.31250(7) 0.11693(4) 0.0678(6) Uani 1 1 d . . .
Cl4 Cl 0.0456(3) 0.10503(9) 0.02418(5) 0.0743(6) Uani 1 1 d . . .
N1 N 0.3784(6) 0.1182(2) -0.02658(16) 0.0475(19) Uani 1 1 d . . .
H1 H 0.3560 0.1272 -0.0108 0.04(2) Uiso 1 1 calc R . .
N2 N 0.3923(7) 0.1992(2) -0.04997(15) 0.051(2) Uani 1 1 d . . .
H2 H 0.3957 0.1977 -0.0671 0.09(4) Uiso 1 1 calc R . .
N3 N 0.6826(7) 0.2040(3) -0.04555(17) 0.059(2) Uani 1 1 d . . .
H3 H 0.6922 0.2035 -0.0626 0.05(2) Uiso 1 1 calc R . .
N4 N 0.6964(7) 0.1225(2) -0.02320(13) 0.0457(19) Uani 1 1 d . . .
H4 H 0.7056 0.1307 -0.0068 0.07(3) Uiso 1 1 calc R . .
N5 N 0.3737(7) 0.0884(3) 0.07627(17) 0.055(2) Uani 1 1 d . . .
H5 H 0.3581 0.1050 0.0623 0.05(3) Uiso 1 1 calc R . .
N6 N 0.3794(7) 0.1539(3) 0.11130(15) 0.057(2) Uani 1 1 d . . .
H6 H 0.3762 0.1433 0.1273 0.06(3) Uiso 1 1 calc R . .
N7 N 0.6732(7) 0.1571(3) 0.11173(17) 0.060(2) Uani 1 1 d . . .
H7 H 0.6836 0.1455 0.1274 0.06(3) Uiso 1 1 calc R . .
N8 N 0.6913(7) 0.0916(3) 0.07580(15) 0.055(2) Uani 1 1 d . . .
H8 H 0.7041 0.1083 0.0617 0.04(2) Uiso 1 1 calc R . .
C1 C 0.3962(8) 0.0695(3) -0.02491(16) 0.044(2) Uani 1 1 d . . .
H1A H 0.3085 0.0554 -0.0244 0.33(10) Uiso 1 1 calc R . .
H1B H 0.4428 0.0591 -0.0398 0.024(18) Uiso 1 1 calc R . .
C2 C 0.2660(10) 0.1324(3) -0.04293(19) 0.061(2) Uani 1 1 d . . .
H2A H 0.1820 0.1202 -0.0368 0.07(3) Uiso 1 1 calc R . .
H2B H 0.2802 0.1218 -0.0599 0.10(3) Uiso 1 1 calc R . .
C3 C 0.2597(10) 0.1811(4) -0.04281(19) 0.071(3) Uani 1 1 d . . .
H3A H 0.1917 0.1911 -0.0546 0.17(6) Uiso 1 1 calc R . .
H3B H 0.2352 0.1915 -0.0262 0.04(2) Uiso 1 1 calc R . .
C4 C 0.4013(12) 0.2468(3) -0.0437(2) 0.077(3) Uani 1 1 d . . .
H4A H 0.3953 0.2502 -0.0256 2.0(14) Uiso 1 1 calc R . .
H4B H 0.3256 0.2621 -0.0511 0.18(6) Uiso 1 1 calc R . .
C5 C 0.5306(14) 0.2677(3) -0.0528(2) 0.082(3) Uani 1 1 d . . .
H5A H 0.5415 0.2613 -0.0706 0.06(2) Uiso 1 1 calc R . .
H5B H 0.5240 0.2995 -0.0510 0.026(14) Uiso 1 1 calc R . .
C6 C 0.6527(12) 0.2516(4) -0.0389(3) 0.088(4) Uani 1 1 d . . .
H6A H 0.7294 0.2699 -0.0432 0.09(3) Uiso 1 1 calc R . .
H6B H 0.6374 0.2541 -0.0209 0.12(5) Uiso 1 1 calc R . .
C7 C 0.8125(10) 0.1889(3) -0.03525(18) 0.063(3) Uani 1 1 d . . .
H7A H 0.8861 0.2014 -0.0449 0.04(2) Uiso 1 1 calc R . .
H7B H 0.8217 0.1984 -0.0179 0.07(3) Uiso 1 1 calc R . .
C8 C 0.8155(8) 0.1397(3) -0.03673(17) 0.054(3) Uani 1 1 d . . .
H8A H 0.8973 0.1285 -0.0291 0.08(3) Uiso 1 1 calc R . .
H8B H 0.8134 0.1303 -0.0542 0.03(2) Uiso 1 1 calc R . .
C9 C 0.6959(8) 0.0725(3) -0.02366(16) 0.045(2) Uani 1 1 d . . .
H9A H 0.6569 0.0619 -0.0393 0.06(3) Uiso 1 1 calc R . .
H9B H 0.7871 0.0613 -0.0224 0.000(11) Uiso 1 1 calc R . .
C10 C 0.6132(8) 0.0570(3) -0.00159(16) 0.042(2) Uani 1 1 d . . .
C11 C 0.6766(8) 0.0492(2) 0.02121(16) 0.039(2) Uani 1 1 d . . .
H11 H 0.7701 0.0477 0.0214 0.002(13) Uiso 1 1 calc R . .
C12 C 0.6090(9) 0.0435(3) 0.04352(17) 0.047(2) Uani 1 1 d . . .
C13 C 0.4673(8) 0.0427(3) 0.04277(16) 0.039(2) Uani 1 1 d . . .
C14 C 0.4046(8) 0.0484(3) 0.02004(16) 0.045(2) Uani 1 1 d . . .
H14 H 0.3113 0.0466 0.0196 0.05(2) Uiso 1 1 calc R . .
C15 C 0.4727(8) 0.0570(3) -0.00253(15) 0.0369(19) Uani 1 1 d . . .
C16 C 0.3866(8) 0.0415(3) 0.06670(17) 0.051(2) Uani 1 1 d . . .
H16A H 0.4315 0.0232 0.0791 0.05(2) Uiso 1 1 calc R . .
H16B H 0.2982 0.0291 0.0635 0.045(19) Uiso 1 1 calc R . .
C17 C 0.2535(10) 0.0949(4) 0.0924(2) 0.076(3) Uani 1 1 d . . .
H17A H 0.1726 0.0872 0.0832 0.21(8) Uiso 1 1 calc R . .
H17B H 0.2592 0.0761 0.1072 0.04(2) Uiso 1 1 calc R . .
C18 C 0.2482(9) 0.1416(4) 0.10007(19) 0.064(3) Uani 1 1 d . . .
H18A H 0.1768 0.1459 0.1123 0.08(3) Uiso 1 1 calc R . .
H18B H 0.2298 0.1600 0.0856 0.05(2) Uiso 1 1 calc R . .
C19 C 0.3953(11) 0.2025(4) 0.1142(2) 0.079(3) Uani 1 1 d . . .
H19A H 0.3177 0.2141 0.1231 0.05(2) Uiso 1 1 calc R . .
H19B H 0.3977 0.2160 0.0977 0.06(3) Uiso 1 1 calc R . .
C20 C 0.5214(14) 0.2151(3) 0.1284(2) 0.090(3) Uani 1 1 d . . .
H20A H 0.5183 0.2466 0.1319 0.05(2) Uiso 1 1 calc R . .
H20B H 0.5211 0.1999 0.1445 0.12(4) Uiso 1 1 calc R . .
C21 C 0.6487(14) 0.2052(4) 0.1155(3) 0.098(4) Uani 1 1 d . . .
H21A H 0.7224 0.2175 0.1252 0.5(2) Uiso 1 1 calc R . .
H21B H 0.6484 0.2197 0.0992 0.18(7) Uiso 1 1 calc R . .
C22 C 0.7973(12) 0.1496(4) 0.09907(16) 0.069(3) Uani 1 1 d . . .
H22A H 0.8717 0.1583 0.1098 0.05(2) Uiso 1 1 calc R . .
H22B H 0.8009 0.1672 0.0838 0.08(3) Uiso 1 1 calc R . .
C23 C 0.8085(8) 0.1007(3) 0.09258(15) 0.056(3) Uani 1 1 d . . .
H23A H 0.8925 0.0946 0.0840 0.000(14) Uiso 1 1 calc R . .
H23B H 0.8040 0.0827 0.1077 1.7(13) Uiso 1 1 calc R . .
C24 C 0.6889(9) 0.0453(3) 0.06739(17) 0.053(2) Uani 1 1 d . . .
H24A H 0.6476 0.0268 0.0801 0.05(2) Uiso 1 1 calc R . .
H24B H 0.7798 0.0348 0.0645 0.042(18) Uiso 1 1 calc R . .
O100 O 0.5224(10) 0.3380(2) 0.08935(13) 0.112(2) Uiso 1 1 d . . .
O200 O 0.2516(7) 0.3134(2) 0.10333(14) 0.097(2) Uiso 1 1 d . . .
O300 O 0.0449(10) 0.2553(3) 0.11728(15) 0.125(2) Uiso 1 1 d . . .
O400 O 0.2972(14) 0.4449(3) 0.09736(18) 0.164(4) Uiso 1 1 d . . .
O500 O 0.5509(19) 0.4766(4) 0.0378(2) 0.216(5) Uiso 1 1 d . . .
O600 O 0.5317(18) 0.4257(4) 0.0789(2) 0.208(4) Uiso 1 1 d . . .

loop_
_atom_site_aniso_label
_atom_site_aniso_U_11
_atom_site_aniso_U_22
_atom_site_aniso_U_33
_atom_site_aniso_U_23
_atom_site_aniso_U_13
_atom_site_aniso_U_12
Cu1 0.0499(5) 0.0416(5) 0.0500(5) 0.0033(4) -0.0022(5) -0.0009(5)
Cu2 0.0528(5) 0.0499(6) 0.0473(6) -0.0041(4) -0.0040(5) -0.0039(6)
Cl1 0.0572(11) 0.0429(11) 0.0499(12) -0.0001(9) 0.0002(13) -0.0002(12)
O11 0.177(11) 0.240(16) 0.36(2) 0.179(16) 0.151(13) 0.081(11)
O12 0.186(11) 0.261(14) 0.107(8) -0.043(8) -0.058(7) 0.097(10)
O13 0.073(5) 0.110(7) 0.163(9) -0.007(6) 0.018(5) 0.044(5)
O14 0.125(8) 0.097(7) 0.412(19) -0.098(9) -0.021(12) 0.014(8)
Cl2 0.0768(17) 0.0855(16) 0.0461(12) -0.0047(11) -0.0046(12) 0.0001(14)
O21 0.145(7) 0.188(9) 0.126(7) -0.043(7) 0.003(8) 0.063(9)
O22 0.078(6) 0.094(7) 0.247(14) -0.050(8) -0.001(6) 0.014(5)
O23 0.096(9) 0.134(11) 0.46(3) -0.059(14) 0.034(10) -0.027(8)
O24 0.170(10) 0.356(18) 0.130(9) 0.074(10) -0.005(10) 0.046(15)
Cl3 0.0669(12) 0.0642(14) 0.0723(14) -0.0106(11) 0.0002(14) -0.0085(14)
Cl4 0.0498(13) 0.0961(17) 0.0768(17) -0.0126(15) -0.0028(14) 0.0041(17)
N1 0.039(4) 0.049(5) 0.055(5) -0.005(4) -0.001(3) -0.003(3)
N2 0.069(5) 0.037(5) 0.047(5) 0.014(4) 0.003(4) 0.010(4)
N3 0.073(5) 0.042(5) 0.062(6) -0.003(4) 0.000(4) -0.016(4)
N4 0.062(4) 0.046(5) 0.029(4) -0.004(3) 0.005(3) -0.005(4)
N5 0.052(4) 0.055(5) 0.057(6) -0.014(5) 0.007(4) 0.004(4)
N6 0.064(5) 0.076(7) 0.032(5) 0.002(4) -0.008(3) 0.014(4)
N7 0.069(5) 0.049(6) 0.061(6) 0.003(4) -0.001(4) -0.022(4)
N8 0.063(5) 0.060(6) 0.041(5) 0.009(4) 0.001(3) -0.009(4)
C1 0.058(5) 0.031(5) 0.045(6) -0.004(4) 0.002(4) -0.001(4)
C2 0.050(6) 0.065(6) 0.068(7) 0.011(5) -0.007(5) -0.003(5)
C3 0.062(7) 0.094(9) 0.056(6) 0.016(5) 0.000(5) 0.014(6)
C4 0.089(7) 0.038(6) 0.102(9) -0.003(6) 0.005(6) 0.017(6)
C5 0.121(8) 0.037(5) 0.089(8) 0.004(5) 0.006(8) 0.016(8)
C6 0.105(10) 0.042(7) 0.118(12) -0.014(7) 0.009(7) -0.010(6)
C7 0.063(7) 0.064(7) 0.062(7) 0.003(5) 0.000(5) -0.025(5)
C8 0.035(6) 0.071(7) 0.055(6) 0.006(5) 0.003(4) -0.011(5)
C9 0.048(5) 0.050(6) 0.037(5) 0.010(4) 0.004(4) 0.006(4)
C10 0.054(6) 0.032(5) 0.039(5) 0.000(4) 0.011(4) 0.007(4)
C11 0.040(5) 0.029(5) 0.049(6) 0.005(4) 0.007(4) 0.002(4)
C12 0.064(6) 0.027(5) 0.049(6) -0.012(4) -0.002(5) 0.004(4)
C13 0.051(6) 0.030(5) 0.035(5) -0.002(4) 0.005(4) 0.006(4)
C14 0.048(6) 0.038(5) 0.048(6) 0.000(4) 0.002(4) -0.010(4)
C15 0.048(6) 0.031(5) 0.031(5) -0.007(4) 0.002(4) -0.002(4)
C16 0.046(5) 0.060(6) 0.048(6) -0.001(5) 0.014(4) 0.004(5)
C17 0.067(8) 0.078(8) 0.082(8) -0.023(7) 0.011(6) -0.011(6)
C18 0.056(7) 0.087(8) 0.050(6) -0.004(6) 0.001(5) 0.019(5)
C19 0.098(9) 0.061(8) 0.077(9) -0.007(7) 0.009(7) 0.011(6)
C20 0.122(10) 0.061(7) 0.086(8) -0.019(6) -0.001(9) 0.005(7)
C21 0.130(11) 0.057(8) 0.107(11) 0.022(8) -0.004(9) -0.027(7)
C22 0.071(7) 0.099(8) 0.036(5) 0.000(5) -0.010(6) -0.036(7)
C23 0.022(5) 0.092(8) 0.056(5) -0.017(5) -0.004(4) -0.009(5)
C24 0.070(6) 0.047(6) 0.042(6) -0.001(5) 0.004(5) 0.011(5)

loop_
_atom_type_symbol
_atom_type_description
_atom_type_scat_dispersion_real
_atom_type_scat_dispersion_imag
_atom_type_scat_source
C C 0.0033 0.0016 'International Tables Vol C Tables 4.2.6.8 and 6.1.1.4'
H H 0.0000 0.0000 'International Tables Vol C Tables 4.2.6.8 and 6.1.1.4'
O O 0.0106 0.0060 'International Tables Vol C Tables 4.2.6.8 and 6.1.1.4'
N N 0.0061 0.0033 'International Tables Vol C Tables 4.2.6.8 and 6.1.1.4'
Cl Cl 0.1484 0.1585 'International Tables Vol C Tables 4.2.6.8 and 6.1.1.4'
Cu Cu 0.3201 1.2651 'International Tables Vol C Tables 4.2.6.8 and 6.1.1.4'

loop_
_geom_angle_atom_site_label_1
_geom_angle_atom_site_label_2
_geom_angle_atom_site_label_3
_geom_angle
_geom_angle_site_symmetry_1
_geom_angle_site_symmetry_3
_geom_angle_publ_flag
N2 Cu1 N4 173.5(3) . . ?
N2 Cu1 N3 90.6(2) . . ?
N4 Cu1 N3 84.1(3) . . ?
N2 Cu1 N1 84.2(3) . . ?
N4 Cu1 N1 100.6(2) . . ?
N3 Cu1 N1 172.0(3) . . ?
N2 Cu1 Cl2 92.7(2) . . ?
N4 Cu1 Cl2 91.6(2) . . ?
N3 Cu1 Cl2 95.9(3) . . ?
N1 Cu1 Cl2 90.5(2) . . ?
N2 Cu1 Cu2 114.6(2) . . ?
N4 Cu1 Cu2 63.94(19) . . ?
N3 Cu1 Cu2 109.3(2) . . ?
N1 Cu1 Cu2 67.7(2) . . ?
Cl2 Cu1 Cu2 141.78(5) . . ?
N6 Cu2 N5 84.0(3) . . ?
N6 Cu2 N7 91.4(3) . . ?
N5 Cu2 N7 173.3(3) . . ?
N6 Cu2 N8 172.5(3) . . ?
N5 Cu2 N8 100.4(2) . . ?
N7 Cu2 N8 83.8(3) . . ?
N6 Cu2 Cl3 90.2(2) . 16_445 ?
N5 Cu2 Cl3 94.7(3) . 16_445 ?
N7 Cu2 Cl3 90.1(3) . 16_445 ?
N8 Cu2 Cl3 95.5(2) . 16_445 ?
N6 Cu2 Cu1 111.2(2) . . ?
N5 Cu2 Cu1 67.7(2) . . ?
N7 Cu2 Cu1 109.9(3) . . ?
N8 Cu2 Cu1 65.5(2) . . ?
Cl3 Cu2 Cu1 149.59(5) 16_445 . ?
O12 Cl1 O11 110.6(11) . . ?
O12 Cl1 O14 107.1(9) . . ?
O11 Cl1 O14 103.8(11) . . ?
O12 Cl1 O13 110.5(6) . . ?
O11 Cl1 O13 109.8(6) . . ?
O14 Cl1 O13 115.0(7) . . ?
Cu1 Cl2 O200 11.63(6) . . ?
Cu1 Cl2 O400 18.90(6) . . ?
O200 Cl2 O400 15.16(5) . . ?
Cl4 O21 O500 47.3(5) . . ?
Cl4 O24 O500 49.5(6) . . ?
Cu2 Cl3 O300 97.45(9) 4 . ?
O23 Cl4 O21 110.0(9) . . ?
O23 Cl4 O22 119.5(6) . . ?
O21 Cl4 O22 112.7(7) . . ?
O23 Cl4 O24 108.8(11) . . ?
O21 Cl4 O24 97.7(7) . . ?
O22 Cl4 O24 105.7(8) . . ?
C2 N1 C1 114.4(7) . . ?
C2 N1 Cu1 104.4(5) . . ?
C1 N1 Cu1 119.9(5) . . ?
C2 N1 H1 105.7 . . ?
C1 N1 H1 105.7 . . ?
Cu1 N1 H1 105.7 . . ?
C3 N2 C4 110.8(8) . . ?
C3 N2 Cu1 109.0(5) . . ?
C4 N2 Cu1 118.8(7) . . ?
C3 N2 H2 105.8 . . ?
C4 N2 H2 105.8 . . ?
Cu1 N2 H2 105.8 . . ?
C7 N3 C6 112.4(8) . . ?
C7 N3 Cu1 108.8(5) . . ?
C6 N3 Cu1 117.6(7) . . ?
C7 N3 H3 105.7 . . ?
C6 N3 H3 105.7 . . ?
Cu1 N3 H3 105.7 . . ?
C8 N4 C9 110.3(7) . . ?
C8 N4 Cu1 104.5(5) . . ?
C9 N4 Cu1 121.0(5) . . ?
C8 N4 H4 106.7 . . ?
C9 N4 H4 106.7 . . ?
Cu1 N4 H4 106.7 . . ?
C17 N5 C16 112.9(8) . . ?
C17 N5 Cu2 105.8(5) . . ?
C16 N5 Cu2 121.6(5) . . ?
C17 N5 H5 105.1 . . ?
C16 N5 H5 105.1 . . ?
Cu2 N5 H5 105.1 . . ?
C19 N6 C18 112.7(8) . . ?
C19 N6 Cu2 118.8(6) . . ?
C18 N6 Cu2 109.5(6) . . ?
C19 N6 H6 104.8 . . ?
C18 N6 H6 104.8 . . ?
Cu2 N6 H6 104.8 . . ?
C22 N7 C21 111.2(9) . . ?
C22 N7 Cu2 107.7(6) . . ?
C21 N7 Cu2 119.3(7) . . ?
C22 N7 H7 105.9 . . ?
C21 N7 H7 105.9 . . ?
Cu2 N7 H7 105.9 . . ?
C24 N8 C23 111.7(7) . . ?
C24 N8 Cu2 121.1(5) . . ?
C23 N8 Cu2 104.5(5) . . ?
C24 N8 H8 106.2 . . ?
C23 N8 H8 106.2 . . ?
Cu2 N8 H8 106.2 . . ?
C15 C1 N1 111.5(7) . . ?
C15 C1 H1A 109.3 . . ?
N1 C1 H1A 109.3 . . ?
C15 C1 H1B 109.3 . . ?
N1 C1 H1B 109.3 . . ?
H1A C1 H1B 108.0 . . ?
N1 C2 C3 108.7(8) . . ?
N1 C2 H2A 109.9 . . ?
C3 C2 H2A 109.9 . . ?
N1 C2 H2B 110.0 . . ?
C3 C2 H2B 109.9 . . ?
H2A C2 H2B 108.3 . . ?
N2 C3 C2 109.3(8) . . ?
N2 C3 H3A 109.8 . . ?
C2 C3 H3A 109.8 . . ?
N2 C3 H3B 109.8 . . ?
C2 C3 H3B 109.8 . . ?
H3A C3 H3B 108.3 . . ?
N2 C4 C5 112.7(8) . . ?
N2 C4 H4A 109.1 . . ?
C5 C4 H4A 109.0 . . ?
N2 C4 H4B 109.1 . . ?
C5 C4 H4B 109.1 . . ?
H4A C4 H4B 107.8 . . ?
C6 C5 C4 113.1(8) . . ?
C6 C5 H5A 109.0 . . ?
C4 C5 H5A 109.0 . . ?
C6 C5 H5B 109.0 . . ?
C4 C5 H5B 109.0 . . ?
H5A C5 H5B 107.8 . . ?
N3 C6 C5 110.6(9) . . ?
N3 C6 H6A 109.5 . . ?
C5 C6 H6A 109.6 . . ?
N3 C6 H6B 109.5 . . ?
C5 C6 H6B 109.5 . . ?
H6A C6 H6B 108.1 . . ?
C8 C7 N3 107.9(7) . . ?
C8 C7 H7A 110.1 . . ?
N3 C7 H7A 110.1 . . ?
C8 C7 H7B 110.1 . . ?
N3 C7 H7B 110.1 . . ?
H7A C7 H7B 108.4 . . ?
C7 C8 N4 108.1(7) . . ?
C7 C8 H8A 110.1 . . ?
N4 C8 H8A 110.1 . . ?
C7 C8 H8B 110.1 . . ?
N4 C8 H8B 110.1 . . ?
H8A C8 H8B 108.4 . . ?
C10 C9 N4 107.5(6) . . ?
C10 C9 H9A 110.2 . . ?
N4 C9 H9A 110.2 . . ?
C10 C9 H9B 110.2 . . ?
N4 C9 H9B 110.2 . . ?
H9A C9 H9B 108.5 . . ?
C11 C10 C15 119.1(8) . . ?
C11 C10 C9 119.1(7) . . ?
C15 C10 C9 121.1(9) . . ?
C12 C11 C10 123.6(8) . . ?
C12 C11 H11 118.2 . . ?
C10 C11 H11 118.2 . . ?
C11 C12 C13 117.8(9) . . ?
C11 C12 C24 117.9(8) . . ?
C13 C12 C24 123.7(9) . . ?
C14 C13 C12 118.5(9) . . ?
C14 C13 C16 120.4(8) . . ?
C12 C13 C16 120.7(9) . . ?
C13 C14 C15 124.0(8) . . ?
C13 C14 H14 118.0 . . ?
C15 C14 H14 118.0 . . ?
C10 C15 C14 116.9(8) . . ?
C10 C15 C1 123.3(8) . . ?
C14 C15 C1 119.6(7) . . ?
C13 C16 N5 107.9(7) . . ?
C13 C16 H16A 110.1 . . ?
N5 C16 H16A 110.1 . . ?
C13 C16 H16B 110.1 . . ?
N5 C16 H16B 110.1 . . ?
H16A C16 H16B 108.4 . . ?
C18 C17 N5 108.5(8) . . ?
C18 C17 H17A 110.0 . . ?
N5 C17 H17A 110.0 . . ?
C18 C17 H17B 110.0 . . ?
N5 C17 H17B 110.0 . . ?
H17A C17 H17B 108.4 . . ?
C17 C18 N6 108.8(8) . . ?
C17 C18 H18A 109.9 . . ?
N6 C18 H18A 109.9 . . ?
C17 C18 H18B 109.9 . . ?
N6 C18 H18B 109.9 . . ?
H18A C18 H18B 108.3 . . ?
N6 C19 C20 113.0(9) . . ?
N6 C19 H19A 109.0 . . ?
C20 C19 H19A 109.0 . . ?
N6 C19 H19B 109.0 . . ?
C20 C19 H19B 109.0 . . ?
H19A C19 H19B 107.8 . . ?
C21 C20 C19 115.3(9) . . ?
C21 C20 H20A 108.5 . . ?
C19 C20 H20A 108.4 . . ?
C21 C20 H20B 108.5 . . ?
C19 C20 H20B 108.5 . . ?
H20A C20 H20B 107.5 . . ?
C20 C21 N7 113.8(9) . . ?
C20 C21 H21A 108.8 . . ?
N7 C21 H21A 108.8 . . ?
C20 C21 H21B 108.8 . . ?
N7 C21 H21B 108.8 . . ?
H21A C21 H21B 107.7 . . ?
N7 C22 C23 109.0(8) . . ?
N7 C22 H22A 109.9 . . ?
C23 C22 H22A 109.9 . . ?
N7 C22 H22B 109.9 . . ?
C23 C22 H22B 109.9 . . ?
H22A C22 H22B 108.3 . . ?
N8 C23 C22 104.9(8) . . ?
N8 C23 H23A 110.8 . . ?
C22 C23 H23A 110.8 . . ?
N8 C23 H23B 110.8 . . ?
C22 C23 H23B 110.7 . . ?
H23A C23 H23B 108.8 . . ?
N8 C24 C12 107.5(7) . . ?
N8 C24 H24A 110.2 . . ?
C12 C24 H24A 110.2 . . ?
N8 C24 H24B 110.2 . . ?
C12 C24 H24B 110.2 . . ?
H24A C24 H24B 108.5 . . ?
O600 O100 O200 109.6(5) . . ?
O300 O200 O100 155.8(4) . . ?
O300 O200 Cl2 95.0(2) . . ?
O100 O200 Cl2 71.5(2) . . ?
O200 O300 O400 25.8(2) . . ?
O200 O300 Cl3 30.9(2) . . ?
O400 O300 Cl3 53.69(15) . . ?
O600 O400 O300 102.4(4) . . ?
O600 O400 Cl2 54.6(4) . . ?
O300 O400 Cl2 62.78(11) . . ?
O600 O500 O24 54.7(4) . . ?
O600 O500 O21 63.8(4) . . ?
O24 O500 O21 9.19(6) . . ?
O400 O600 O500 104.0(7) . . ?
O400 O600 O100 96.4(6) . . ?
O500 O600 O100 137.0(6) . . ?

loop_
_geom_bond_atom_site_label_1
_geom_bond_atom_site_label_2
_geom_bond_distance
_geom_bond_site_symmetry_2
_geom_bond_publ_flag
Cu1 N2 2.029(7) . ?
Cu1 N4 2.044(7) . ?
Cu1 N3 2.048(7) . ?
Cu1 N1 2.073(7) . ?
Cu1 Cl2 2.711(2) . ?
Cu1 Cu2 7.1004(12) . ?
Cu2 N6 2.027(8) . ?
Cu2 N5 2.041(7) . ?
Cu2 N7 2.058(8) . ?
Cu2 N8 2.070(8) . ?
Cu2 Cl3 2.678(2) 16_445 ?
Cl1 O12 1.301(9) . ?
Cl1 O11 1.321(11) . ?
Cl1 O14 1.327(8) . ?
Cl1 O13 1.418(7) . ?
Cl2 O200 11.924(8) . ?
Cl2 O400 14.039(11) . ?
O21 Cl4 1.395(9) . ?
O21 O500 13.234(19) . ?
O22 Cl4 1.399(9) . ?
O23 Cl4 1.295(12) . ?
O24 Cl4 1.417(12) . ?
O24 O500 13.20(2) . ?
Cl3 Cu2 2.678(2) 4 ?
Cl3 O300 7.534(10) . ?
N1 C2 1.479(11) . ?
N1 C1 1.486(10) . ?
N1 H1 0.9100 . ?
N2 C3 1.477(12) . ?
N2 C4 1.481(13) . ?
N2 H2 0.9100 . ?
N3 C7 1.475(12) . ?
N3 C6 1.511(13) . ?
N3 H3 0.9100 . ?
N4 C8 1.480(10) . ?
N4 C9 1.512(11) . ?
N4 H4 0.9100 . ?
N5 C17 1.486(11) . ?
N5 C16 1.512(11) . ?
N5 H5 0.9100 . ?
N6 C19 1.485(13) . ?
N6 C18 1.481(12) . ?
N6 H6 0.9100 . ?
N7 C22 1.423(14) . ?
N7 C21 1.488(14) . ?
N7 H7 0.9100 . ?
N8 C24 1.470(11) . ?
N8 C23 1.493(11) . ?
N8 H8 0.9100 . ?
C1 C15 1.462(12) . ?
C1 H1A 0.9700 . ?
C1 H1B 0.9700 . ?
C2 C3 1.473(15) . ?
C2 H2A 0.9700 . ?
C2 H2B 0.9700 . ?
C3 H3A 0.9700 . ?
C3 H3B 0.9700 . ?
C4 C5 1.513(16) . ?
C4 H4A 0.9700 . ?
C4 H4B 0.9700 . ?
C5 C6 1.502(16) . ?
C5 H5A 0.9700 . ?
C5 H5B 0.9700 . ?
C6 H6A 0.9700 . ?
C6 H6B 0.9700 . ?
C7 C8 1.491(13) . ?
C7 H7A 0.9700 . ?
C7 H7B 0.9700 . ?
C8 H8A 0.9700 . ?
C8 H8B 0.9700 . ?
C9 C10 1.507(11) . ?
C9 H9A 0.9700 . ?
C9 H9B 0.9700 . ?
C10 C11 1.386(11) . ?
C10 C15 1.398(9) . ?
C11 C12 1.373(11) . ?
C11 H11 0.9300 . ?
C12 C13 1.409(9) . ?
C12 C24 1.498(12) . ?
C13 C14 1.370(11) . ?
C13 C16 1.504(11) . ?
C14 C15 1.401(11) . ?
C14 H14 0.9300 . ?
C16 H16A 0.9700 . ?
C16 H16B 0.9700 . ?
C17 C18 1.468(16) . ?
C17 H17A 0.9700 . ?
C17 H17B 0.9700 . ?
C18 H18A 0.9700 . ?
C18 H18B 0.9700 . ?
C19 C20 1.512(15) . ?
C19 H19A 0.9700 . ?
C19 H19B 0.9700 . ?
C20 C21 1.471(17) . ?
C20 H20A 0.9700 . ?
C20 H20B 0.9700 . ?
C21 H21A 0.9700 . ?
C21 H21B 0.9700 . ?
C22 C23 1.522(14) . ?
C22 H22A 0.9700 . ?
C22 H22B 0.9700 . ?
C23 H23A 0.9700 . ?
C23 H23B 0.9700 . ?
C24 H24A 0.9700 . ?
C24 H24B 0.9700 . ?
O100 O600 2.711(15) . ?
O100 O200 2.889(12) . ?
O200 O300 2.803(11) . ?
O300 O400 6.348(13) . ?
O400 O600 2.59(2) . ?
O500 O600 2.679(17) . ?
